data_4030272
loop_
_publ_author_name
'Liautard, B'
'Garcia, J. C.'
'Brun, G.'
'Tedenac, J. C.'
'Maurin, M.'

_publ_section_title
;
 Crystal structure of Cu(1+3x)Bi(5-x)X8 (X = S, Se) alloys
;
_journal_name_full 'European Journal of Solid State and Inorganic Chemistry'
_journal_page_first 818
_journal_page_last 830
_journal_volume 27
_journal_year 1990
_chemical_formula_sum 'Bi4.8 Cu1.6 Se8'
_chemical_formula_weight 1736.46
_space_group_IT_number 2
_symmetry_cell_setting triclinic
_symmetry_Int_Tables_number 2
_symmetry_space_group_name_Hall '-P 1'
_symmetry_space_group_name_H-M 'P -1'
_cell_angle_alpha 85.45(2)
_cell_angle_beta 81.25(2)
_cell_angle_gamma 73.26(2)
_cell_formula_units_Z 1
_cell_length_a 4.148(1)
_cell_length_b 7.182(2)
_cell_length_c 13.388(4)
_cell_volume 377.23(18)
_diffrn_ambient_temperature 293
_diffrn_radiation_probe x-ray
_diffrn_radiation_type MoK\a
_diffrn_radiation_wavelength 0.71069
_exptl_absorpt_coefficient_mu 25.06
_exptl_crystal_density_diffrn 7.61
_refine_ls_number_reflns 975
_refine_ls_R_factor_gt 0.053
_refine_ls_wR_factor_gt 0.076
_cod_data_source_file EJSSIC-1990-27-819-830-2.cif
_cod_data_source_block Cu-Bi-Se
_cod_database_code 4030272

loop_
_symmetry_equiv_pos_site_id
_symmetry_equiv_pos_as_xyz
1 x,y,z
2 -x,-y,-z

loop_
_atom_site_label
_atom_site_type_symbol
_atom_site_thermal_displace_type
_atom_site_fract_x
_atom_site_fract_y
_atom_site_fract_z
_atom_site_occupancy
_atom_site_U_iso_or_equiv
Bi2 Bi Uiso 0.6531(2) 0.5537(2) 0.13960(10) 1.000 0.0229(5)
Bi3 Bi Uiso 0.7151(2) 0.9277(3) 0.6413(2) 1.000 0.0180(4)
BiL Bi Uiso 0.00000 0.00000 0.00000 0.400 0.0199(9)
Se1 Se Uiso 0.6694(3) 0.7405(3) 0.9242(5) 1.000 0.0161(3)
Se2 Se Uiso 0.00370(10) 0.1882(2) 0.8053(4) 1.000 0.0200(4)
Se3 Se Uiso 0.8753(4) 0.7994(3) 0.4493(2) 1.000 0.0120(3)
Se4 Se Uiso 0.3534(2) 0.6295(3) 0.6621(3) 1.000 0.0136(4)
Cu1 Cu Uiso 0.6427(6) 0.5006(5) 0.4983(4) 0.250 0.0190(1)
Cu2 Cu Uiso 0.4661(4) 0.5970(5) 0.4669(4) 0.250 0.0151(3)
Cu3 Cu Uiso 0.0316(2) 0.4776(4) 0.4264(4) 0.200 0.0291(8)

loop_
_geom_angle_atom_site_label_1
_geom_angle_atom_site_label_2
_geom_angle_atom_site_label_3
_geom_angle
_geom_angle_site_symmetry_1
_geom_angle_site_symmetry_3
_geom_angle_publ_flag
Se1 BiL Se2 87.38(13) 1_444 1_554 yes
Se1 BiL Se2 92.63(12) 1_444 2_556 yes
Se1 BiL Se1 90.16(8) 1_444 2_566 yes
Se1 BiL Se1 180.00 1_444 2_666 yes
Se1 BiL Se2 87.16(12) 1_544 1_554 yes
Se1 BiL Se2 92.84(12) 1_544 2_556 yes
Se1 BiL Se1 180.00 1_544 2_566 yes
Se1 BiL Se1 90.16(8) 1_544 2_666 yes
Se2 BiL Se2 180.00 1_554 2_556 yes
Se1 BiL Se2 92.84(12) 2_566 1_554 yes
Se1 BiL Se2 92.63(12) 2_666 1_554 yes
Se1 BiL Se2 87.16(12) 2_566 2_556 yes
Se1 BiL Se2 87.38(12) 2_666 2_556 yes
Se1 BiL Se1 89.84(8) 2_566 2_666 yes
Se1 BiL Se1 89.84(8) 1_444 1_544 yes
Se1 Bi2 Se4 88.88(13) 2_766 2_666 yes
Se1 Bi2 Se2 89.90(12) 1_554 2_566 yes
Se1 Bi2 Se1 90.30(13) 1_554 2_666 yes
Se1 Bi2 Se2 89.48(12) 1_554 2_666 yes
Se1 Bi2 Se4 178.55(9) 1_554 2_666 yes
Se1 Bi2 Se1 89.91(13) 1_554 2_766 yes
Se1 Bi2 Se2 90.03(7) 2_666 2_566 yes
Se2 Bi2 Se2 93.70(7) 2_566 2_666 yes
Se2 Bi2 Se4 91.26(11) 2_566 2_666 yes
Se1 Bi2 Se2 176.09(8) 2_766 2_566 yes
Se1 Bi2 Se2 176.27(8) 2_666 2_666 yes
Se1 Bi2 Se4 88.82(13) 2_666 2_666 yes
Se1 Bi2 Se1 86.07(8) 2_666 2_766 yes
Se2 Bi2 Se4 91.32(11) 2_666 2_666 yes
Se1 Bi2 Se2 90.21(7) 2_766 2_666 yes
Se3 Bi3 Se4 80.74(10) . . yes
Se3 Bi3 Se4 80.49(10) . 1_655 yes
Se3 Bi3 Cu3 51.34(12) . 2_666 yes
Se3 Bi3 Se3 81.34(9) . 2_676 yes
Se3 Bi3 Se3 81.13(9) . 2_776 yes
Se4 Bi3 Se4 90.42(8) . 1_655 yes
Se4 Bi3 Cu3 51.76(8) . 2_666 yes
Se3 Bi3 Se4 88.54(7) 2_676 . yes
Se3 Bi3 Se4 161.77(14) 2_776 . yes
Se4 Bi3 Cu3 49.09(8) 1_655 2_666 yes
Se3 Bi3 Se4 161.73(14) 2_676 1_655 yes
Se3 Bi3 Se4 88.43(7) 2_776 1_655 yes
Se3 Bi3 Cu3 118.46(11) 2_676 2_666 yes
Se3 Bi3 Cu3 116.16(10) 2_776 2_666 yes
Se3 Bi3 Se3 86.91(8) 2_676 2_776 yes
BiL Se1 Bi2 85.32(15) 1_566 1_556 yes
BiL Se1 Bi2 85.70(15) 1_666 1_556 yes
Bi2 Se1 Bi2 89.70(10) 1_556 2_666 yes
Bi2 Se1 Bi2 90.09(10) 1_556 2_766 yes
BiL Se1 BiL 89.84(10) 1_566 1_666 yes
BiL Se1 Bi2 91.67(6) 1_566 2_666 yes
BiL Se1 Bi2 174.89(19) 1_566 2_766 yes
BiL Se1 Bi2 175.0(2) 1_666 2_666 yes
BiL Se1 Bi2 92.05(6) 1_666 2_766 yes
Bi2 Se1 Bi2 86.07(9) 2_666 2_766 yes
BiL Se2 Bi2 91.89(13) 1_556 2_566 yes
BiL Se2 Bi2 92.13(13) 1_556 2_666 yes
Bi2 Se2 Bi2 93.70(8) 2_566 2_666 yes
Bi3 Se3 Cu1 92.67(14) . . yes
Bi3 Se3 Cu2 96.27(15) . . yes
Bi3 Se3 Cu2 96.58(15) . 1_655 yes
Bi3 Se3 Cu3 118.80(17) . 1_655 yes
Bi3 Se3 Cu3 69.35(13) . 2_666 yes
Bi3 Se3 Bi3 98.66(9) . 2_676 yes
Bi3 Se3 Cu1 91.97(14) . 2_766 yes
Bi3 Se3 Bi3 98.88(9) . 2_776 yes
Cu1 Se3 Cu2 21.90(11) . . yes
Cu1 Se3 Cu2 90.95(12) . 1_655 yes
Bi3 Se3 Cu1 100.52(10) 2_676 . yes
Cu1 Se3 Cu1 69.46(11) . 2_766 yes
Bi3 Se3 Cu1 165.22(14) 2_776 . yes
Cu2 Se3 Cu2 111.86(13) . 1_655 yes
Bi3 Se3 Cu2 78.62(10) 2_676 . yes
Cu1 Se3 Cu2 90.97(12) 2_766 . yes
Bi3 Se3 Cu2 160.45(16) 2_776 . yes
Bi3 Se3 Cu2 160.43(16) 2_676 1_655 yes
Cu1 Se3 Cu2 22.16(12) 2_766 1_655 yes
Bi3 Se3 Cu2 78.64(10) 2_776 1_655 yes
Cu3 Se3 Cu3 49.57(17) 1_655 2_666 yes
Bi3 Se3 Cu3 121.95(12) 2_676 1_655 yes
Bi3 Se3 Cu3 124.55(13) 2_776 1_655 yes
Bi3 Se3 Cu3 137.46(9) 2_676 2_666 yes
Bi3 Se3 Cu3 134.29(9) 2_776 2_666 yes
Bi3 Se3 Cu1 165.82(13) 2_676 2_766 yes
Bi3 Se3 Bi3 86.91(8) 2_676 2_776 yes
Bi3 Se3 Cu1 100.76(10) 2_776 2_766 yes
Bi3 Se4 Cu1 91.08(12) . . yes
Bi3 Se4 Cu2 89.54(12) . . yes
Bi3 Se4 Bi3 90.42(8) . 1_455 yes
Bi3 Se4 Cu3 139.32(18) . 2_566 yes
Bi2 Se4 Bi3 111.67(12) 2_666 . yes
Bi3 Se4 Cu1 111.77(16) . 2_666 yes
Bi3 Se4 Cu2 114.05(14) . 2_666 yes
Bi3 Se4 Cu3 64.87(8) . 2_666 yes
Cu1 Se4 Cu2 21.97(12) . . yes
Bi3 Se4 Cu1 111.52(16) 1_455 . yes
Bi2 Se4 Cu1 130.49(13) 2_666 . yes
Cu1 Se4 Cu1 28.14(11) . 2_666 yes
Cu1 Se4 Cu2 23.68(13) . 2_666 yes
Bi3 Se4 Cu2 89.62(12) 1_455 . yes
Bi2 Se4 Cu2 149.03(12) 2_666 . yes
Cu1 Se4 Cu2 22.35(12) 2_666 . yes
Cu2 Se4 Cu2 36.48(15) . 2_666 yes
Bi3 Se4 Cu3 66.28(9) 1_455 2_566 yes
Bi2 Se4 Bi3 111.62(12) 2_666 1_455 yes
Bi3 Se4 Cu1 91.66(13) 1_455 2_666 yes
Bi3 Se4 Cu2 114.72(15) 1_455 2_666 yes
Bi3 Se4 Cu3 139.73(17) 1_455 2_666 yes
Bi2 Se4 Cu3 107.93(14) 2_666 2_566 yes
Cu3 Se4 Cu3 111.66(18) 2_566 2_666 yes
Bi2 Se4 Cu1 129.95(13) 2_666 2_666 yes
Bi2 Se4 Cu2 112.55(14) 2_666 2_666 yes
Bi2 Se4 Cu3 107.10(13) 2_666 2_666 yes
Cu1 Se4 Cu2 23.58(13) 2_666 2_666 yes
Se3 Cu1 Se4 92.95(15) . . yes
Se3 Cu1 Cu2 74.0(3) . . yes
Se3 Cu1 Se4 103.6(2) . 2_666 yes
Se3 Cu1 Cu1 125.8(3) . 2_666 yes
Se3 Cu1 Cu2 165.8(5) . 2_666 yes
Se3 Cu1 Se3 110.55(12) . 2_766 yes
Se4 Cu1 Cu2 88.0(4) . . yes
Se4 Cu1 Se4 151.86(14) . 2_666 yes
Se4 Cu1 Cu1 74.0(3) . 2_666 yes
Se4 Cu1 Cu2 72.9(4) . 2_666 yes
Se3 Cu1 Se4 102.29(19) 2_766 . yes
Se4 Cu1 Cu2 75.3(4) 2_666 . yes
Cu1 Cu1 Cu2 53.6(3) 2_666 . yes
Cu2 Cu1 Cu2 106.1(4) . 2_666 yes
Se3 Cu1 Cu2 168.4(5) 2_766 . yes
Se4 Cu1 Cu1 77.9(3) 2_666 2_666 yes
Se4 Cu1 Cu2 90.0(4) 2_666 2_666 yes
Se3 Cu1 Se4 93.15(15) 2_766 2_666 yes
Cu1 Cu1 Cu2 52.4(3) 2_666 2_666 yes
Se3 Cu1 Cu1 123.6(3) 2_766 2_666 yes
Se3 Cu1 Cu2 72.3(3) 2_766 2_666 yes
Se3 Cu2 Se4 91.43(15) . . yes
Se3 Cu2 Cu1 84.1(2) . . yes
Se3 Cu2 Se3 111.86(15) . 1_455 yes
Se3 Cu2 Se4 107.85(17) . 2_666 yes
Se3 Cu2 Cu1 153.6(4) . 2_666 yes
Se3 Cu2 Cu2 120.10(18) . 2_666 yes
Se4 Cu2 Cu1 70.1(4) . . yes
Se3 Cu2 Se4 91.34(15) 1_455 . yes
Se4 Cu2 Se4 143.52(19) . 2_666 yes
Se4 Cu2 Cu1 67.6(4) . 2_666 yes
Se4 Cu2 Cu2 63.2(3) . 2_666 yes
Se3 Cu2 Cu1 156.3(4) 1_455 . yes
Se4 Cu2 Cu1 81.2(4) 2_666 . yes
Cu1 Cu2 Cu1 73.9(4) . 2_666 yes
Cu1 Cu2 Cu2 37.3(3) . 2_666 yes
Se3 Cu2 Se4 108.67(17) 1_455 2_666 yes
Se3 Cu2 Cu1 85.5(2) 1_455 2_666 yes
Se3 Cu2 Cu2 121.27(19) 1_455 2_666 yes
Se4 Cu2 Cu1 83.5(4) 2_666 2_666 yes
Se4 Cu2 Cu2 80.4(2) 2_666 2_666 yes
Cu1 Cu2 Cu2 36.6(3) 2_666 2_666 yes
Se3 Cu3 Se4 113.84(13) 1_455 2_566 yes
Se3 Cu3 Cu3 71.11(17) 1_455 2_566 yes
Bi3 Cu3 Se3 169.7(2) 2_666 1_455 yes
Se3 Cu3 Se3 130.4(2) 1_455 2_666 yes
Se3 Cu3 Se4 109.79(12) 1_455 2_666 yes
Se4 Cu3 Cu3 125.71(17) 2_566 2_566 yes
Bi3 Cu3 Se4 64.63(10) 2_666 2_566 yes
Se3 Cu3 Se4 95.87(12) 2_666 2_566 yes
Se4 Cu3 Se4 111.7(2) 2_566 2_666 yes
Bi3 Cu3 Cu3 118.50(19) 2_666 2_566 yes
Se3 Cu3 Cu3 59.33(16) 2_666 2_566 yes
Se4 Cu3 Cu3 116.72(15) 2_666 2_566 yes
Bi3 Cu3 Se3 59.30(10) 2_666 2_666 yes
Bi3 Cu3 Se4 63.36(9) 2_666 2_666 yes
Se3 Cu3 Se4 93.09(12) 2_666 2_666 yes

loop_
_geom_bond_atom_site_label_1
_geom_bond_atom_site_label_2
_geom_bond_distance
_geom_bond_site_symmetry_2
_geom_bond_publ_flag
BiL Se2 2.840(5) 2_556 yes
BiL Se1 2.945(3) 2_566 yes
BiL Se1 2.929(3) 2_666 yes
BiL Se1 2.945(3) 1_544 yes
BiL Se2 2.840(5) 1_554 yes
BiL Se1 2.929(3) 1_444 yes
Bi2 Se2 2.840(2) 2_666 yes
Bi2 Se4 2.868(4) 2_666 yes
Bi2 Se1 3.082(6) 1_554 yes
Bi2 Se2 2.846(2) 2_566 yes
Bi2 Se1 3.041(3) 2_666 yes
Bi2 Se1 3.038(3) 2_766 yes
Bi3 Se3 3.019(3) 2_776 yes
Bi3 Se3 2.721(4) . yes
Bi3 Se4 2.923(3) . yes
Bi3 Se4 2.922(3) 1_655 yes
Bi3 Cu3 2.961(4) 2_666 yes
Bi3 Se3 3.012(3) 2_676 yes
Se3 Cu1 2.597(4) . yes
Se3 Cu2 2.509(3) . yes
Se3 Cu2 2.499(3) 1_655 yes
Se3 Cu3 2.246(4) 1_655 yes
Se3 Cu3 2.471(5) 2_666 yes
Se3 Cu1 2.615(4) 2_766 yes
Se4 Cu1 2.447(6) . yes
Se4 Cu2 2.601(7) . yes
Se4 Cu3 2.444(4) 2_566 yes
Se4 Cu1 2.405(6) 2_666 yes
Se4 Cu2 2.354(6) 2_666 yes
Se4 Cu3 2.569(4) 2_666 yes
Cu1 Cu2 0.974(5) . yes
Cu1 Cu1 1.180(4) 2_666 yes
Cu1 Cu2 0.989(5) 2_666 yes
Cu2 Cu2 1.569(6) 2_666 yes
Cu3 Cu3 1.988(7) 2_566 yes
